data_7016665
loop_
_publ_author_name
'Bera, Barun'
'Patil, Yogesh P.'
'Nethaji, Munirathinam'
'Jagirdar, Balaji R.'

_publ_section_title
;
 A homobimetallic complex of chromium(0) with a \s-borane component.
;
_journal_issue 40
_journal_name_full 'Dalton transactions (Cambridge, England : 2003)'
_journal_page_first 10592
_journal_page_last 10597
_journal_paper_doi 10.1039/c1dt10584a
_journal_volume 40
_journal_year 2011
_chemical_formula_moiety 'C17 H16 B Cr2 N O8'
_chemical_formula_sum 'C17 H16 B Cr2 N O8'
_chemical_formula_weight 477.12
_chemical_name_systematic
;
?
;
_space_group_IT_number 19
_symmetry_cell_setting orthorhombic
_symmetry_Int_Tables_number 19
_symmetry_space_group_name_Hall 'P 2ac 2ab'
_symmetry_space_group_name_H-M 'P 21 21 21'
_atom_sites_solution_hydrogens geom
_atom_sites_solution_primary direct
_atom_sites_solution_secondary difmap
_audit_creation_method SHELXL-97
_cell_angle_alpha 90.00
_cell_angle_beta 90.00
_cell_angle_gamma 90.00
_cell_formula_units_Z 4
_cell_length_a 9.7455(14)
_cell_length_b 12.2564(18)
_cell_length_c 17.324(3)
_cell_measurement_reflns_used 4254
_cell_measurement_temperature 293(2)
_cell_measurement_theta_max 20.7
_cell_measurement_theta_min 2.4
_cell_volume 2069.3(6)
_computing_cell_refinement 'Bruker saint'
_computing_data_collection 'Bruker kappa apex ccd'
_computing_data_reduction 'Bruker saint'
_computing_molecular_graphics Ortep-III
_computing_publication_material 'WinGX v1.80.05'
_computing_structure_refinement 'SHELXL-97 (Sheldrick, 2008)'
_computing_structure_solution 'Bruker saint'
_diffrn_ambient_temperature 293(2)
_diffrn_detector_area_resol_mean 0.3
_diffrn_measured_fraction_theta_full 1.000
_diffrn_measured_fraction_theta_max 1.000
_diffrn_measurement_device_type 'Bruker kappa apex ccd'
_diffrn_measurement_method '\f and \w scans'
_diffrn_radiation_monochromator graphite
_diffrn_radiation_source 'fine-focus sealed tube'
_diffrn_radiation_type MoK\a
_diffrn_radiation_wavelength 0.71073
_diffrn_reflns_av_R_equivalents 0.0847
_diffrn_reflns_av_sigmaI/netI 0.0580
_diffrn_reflns_limit_h_max 12
_diffrn_reflns_limit_h_min -9
_diffrn_reflns_limit_k_max 15
_diffrn_reflns_limit_k_min -15
_diffrn_reflns_limit_l_max 21
_diffrn_reflns_limit_l_min -21
_diffrn_reflns_number 32797
_diffrn_reflns_theta_full 26.00
_diffrn_reflns_theta_max 26.00
_diffrn_reflns_theta_min 2.04
_exptl_absorpt_coefficient_mu 1.093
_exptl_absorpt_correction_T_max 0.9701
_exptl_absorpt_correction_T_min 0.7569
_exptl_absorpt_correction_type empirical
_exptl_absorpt_process_details sadabs
_exptl_crystal_colour yellow
_exptl_crystal_density_diffrn 1.532
_exptl_crystal_density_method 'not measured'
_exptl_crystal_description 'rectangular plate like'
_exptl_crystal_F_000 968
_exptl_crystal_size_max 0.27
_exptl_crystal_size_mid 0.06
_exptl_crystal_size_min 0.03
_refine_diff_density_max 0.310
_refine_diff_density_min -0.340
_refine_diff_density_rms 0.060
_refine_ls_abs_structure_details 'Flack H D (1983), Acta Cryst. A39, 876-881'
_refine_ls_abs_structure_Flack 0.03(3)
_refine_ls_extinction_method none
_refine_ls_goodness_of_fit_ref 1.037
_refine_ls_hydrogen_treatment mixed
_refine_ls_matrix_type full
_refine_ls_number_parameters 326
_refine_ls_number_reflns 4062
_refine_ls_number_restraints 0
_refine_ls_restrained_S_all 1.037
_refine_ls_R_factor_all 0.0745
_refine_ls_R_factor_gt 0.0408
_refine_ls_shift/su_max 0.001
_refine_ls_shift/su_mean 0.000
_refine_ls_structure_factor_coef Fsqd
_refine_ls_weighting_details 'calc w=1/[\s^2^(Fo^2^)+(0.0395P)^2^+0.0000P] where P=(Fo^2^+2Fc^2^)/3'
_refine_ls_weighting_scheme calc
_refine_ls_wR_factor_gt 0.0741
_refine_ls_wR_factor_ref 0.0872
_reflns_number_gt 2937
_reflns_number_total 4062
_reflns_threshold_expression >2\s(I)
_cod_data_source_file c1dt10584a.txt
_cod_data_source_block bera3_0m
_cod_depositor_comments
;
The following automatic conversions were performed:

'_symmetry_cell_setting' value 'Orthorhombic' changed to
'orthorhombic' according to
/home/saulius/struct/CIF-dictionaries/cif_core.dic dictionary named
'cif_core.dic' version 2.4.1 from 2010-06-29.

Automatic conversion script
Id: cif_fix_values 1715 2011-07-08 13:25:40Z adriana 
;
_cod_original_cell_volume 2069.2(5)
_cod_database_code 7016665

loop_
_symmetry_equiv_pos_site_id
_symmetry_equiv_pos_as_xyz
1 x,y,z
2 1/2-x,-y,1/2+z
3 1/2+x,1/2-y,-z
4 -x,1/2+y,1/2-z

loop_
_atom_site_aniso_label
_atom_site_aniso_U_11
_atom_site_aniso_U_22
_atom_site_aniso_U_33
_atom_site_aniso_U_23
_atom_site_aniso_U_13
_atom_site_aniso_U_12
Cr1 0.0374(4) 0.0344(3) 0.0417(3) 0.0062(3) 0.0014(3) -0.0021(3)
Cr2 0.0331(4) 0.0433(3) 0.0372(3) -0.0018(3) 0.0001(3) 0.0028(3)
O1 0.101(4) 0.053(2) 0.151(4) 0.032(3) -0.021(3) 0.017(2)
O2 0.056(2) 0.089(3) 0.081(2) -0.005(2) 0.0295(19) -0.006(2)
O3 0.088(3) 0.076(2) 0.057(2) 0.0031(19) -0.014(2) -0.033(2)
O4 0.076(2) 0.047(2) 0.100(3) -0.006(2) -0.003(2) -0.0039(18)
O5 0.047(2) 0.072(2) 0.102(3) -0.009(2) -0.021(2) 0.0108(19)
O6 0.057(2) 0.062(2) 0.134(4) 0.032(2) -0.009(2) -0.0096(19)
O7 0.047(2) 0.067(2) 0.081(2) -0.0096(18) -0.0172(18) 0.0134(19)
O8 0.066(2) 0.154(4) 0.043(2) -0.009(2) 0.0041(17) 0.032(3)
N1 0.0324(19) 0.0402(19) 0.0374(17) -0.0017(16) 0.0025(15) -0.0024(16)
C1 0.028(2) 0.031(2) 0.039(2) 0.0001(17) -0.0068(18) 0.0029(17)
C2 0.037(3) 0.037(3) 0.048(3) -0.005(2) -0.003(2) 0.001(2)
C3 0.050(3) 0.032(3) 0.078(4) 0.010(2) -0.010(3) 0.001(2)
C4 0.049(3) 0.058(3) 0.062(3) 0.031(3) -0.003(2) -0.002(2)
C5 0.051(3) 0.075(4) 0.040(3) 0.010(3) -0.003(2) -0.005(3)
C6 0.040(3) 0.046(3) 0.049(3) -0.007(2) 0.000(2) -0.002(2)
C7 0.052(3) 0.048(3) 0.045(2) 0.000(2) 0.004(2) 0.005(2)
C8 0.060(3) 0.051(3) 0.079(3) 0.020(3) -0.014(3) -0.013(3)
C9 0.045(3) 0.053(3) 0.051(3) 0.010(2) 0.006(2) -0.009(2)
C10 0.036(2) 0.036(2) 0.037(2) 0.003(2) -0.0016(18) -0.001(2)
C11 0.055(4) 0.077(4) 0.040(3) -0.001(3) -0.005(3) -0.019(3)
C12 0.038(3) 0.053(3) 0.071(3) 0.019(3) 0.003(3) 0.010(3)
C13 0.042(3) 0.044(3) 0.057(3) -0.012(2) -0.005(2) 0.009(2)
C14 0.042(3) 0.044(3) 0.055(3) -0.008(2) -0.001(2) 0.003(2)
C15 0.029(3) 0.065(3) 0.061(3) 0.009(2) -0.005(2) 0.009(2)
C16 0.044(3) 0.047(3) 0.046(2) -0.002(2) 0.001(2) 0.006(2)
C17 0.036(2) 0.079(3) 0.045(3) 0.001(2) -0.007(2) 0.007(2)
B1 0.040(4) 0.043(3) 0.044(3) -0.002(2) 0.004(2) -0.008(3)

loop_
_atom_site_label
_atom_site_type_symbol
_atom_site_thermal_displace_type
_atom_site_fract_x
_atom_site_fract_y
_atom_site_fract_z
_atom_site_occupancy
_atom_site_U_iso_or_equiv
Cr1 Cr Uani 0.47696(7) 0.18952(5) 0.33817(3) 1.000 0.0378(2)
Cr2 Cr Uani 0.99166(7) 0.35385(5) 0.05348(3) 1.000 0.0379(2)
O1 O Uani 0.3549(4) 0.4050(3) 0.2988(3) 1.000 0.102(2)
O2 O Uani 0.2121(4) 0.1483(3) 0.4206(2) 1.000 0.0753(14)
O3 O Uani 0.3571(4) 0.0876(3) 0.1965(2) 1.000 0.0737(14)
O4 O Uani 0.8998(4) 0.1181(3) 0.0633(2) 1.000 0.0743(14)
O5 O Uani 0.7159(4) 0.4261(3) -0.0098(2) 1.000 0.0737(14)
O6 O Uani 1.0880(4) 0.5872(3) 0.0301(3) 1.000 0.0843(16)
O7 O Uani 1.2737(3) 0.2965(3) 0.11541(19) 1.000 0.0650(12)
O8 O Uani 1.0929(4) 0.2979(4) -0.10393(19) 1.000 0.0877(16)
N1 N Uani 0.9049(3) 0.3425(3) 0.27297(17) 1.000 0.0367(11)
C1 C Uani 0.6942(4) 0.2397(3) 0.3209(2) 1.000 0.0327(12)
C2 C Uani 0.6790(4) 0.1301(3) 0.3022(3) 1.000 0.0407(17)
C3 C Uani 0.6236(5) 0.0543(4) 0.3545(3) 1.000 0.0533(19)
C4 C Uani 0.5797(5) 0.0900(4) 0.4264(3) 1.000 0.0563(17)
C5 C Uani 0.5920(5) 0.1991(5) 0.4462(3) 1.000 0.0553(19)
C6 C Uani 0.6476(5) 0.2727(4) 0.3945(3) 1.000 0.0450(17)
C7 C Uani 0.3146(5) 0.1629(4) 0.3883(2) 1.000 0.0483(16)
C8 C Uani 0.4046(5) 0.3206(4) 0.3123(3) 1.000 0.0633(17)
C9 C Uani 0.4030(5) 0.1283(4) 0.2512(3) 1.000 0.0497(17)
C10 C Uani 0.7523(4) 0.3196(4) 0.2645(2) 1.000 0.0363(12)
C11 C Uani 0.9318(6) 0.3987(5) 0.3476(3) 1.000 0.057(2)
C12 C Uani 0.9850(6) 0.2397(4) 0.2692(3) 1.000 0.0540(17)
C13 C Uani 0.9329(4) 0.2085(4) 0.0617(3) 1.000 0.0477(17)
C14 C Uani 0.8175(5) 0.3973(4) 0.0154(3) 1.000 0.0470(17)
C15 C Uani 1.0510(4) 0.5002(4) 0.0414(3) 1.000 0.0517(17)
C16 C Uani 1.1665(5) 0.3171(4) 0.0931(2) 1.000 0.0457(16)
C17 C Uani 1.0520(4) 0.3219(4) -0.0437(3) 1.000 0.0533(16)
B1 B Uani 0.9500(6) 0.4258(4) 0.2059(3) 1.000 0.0423(19)
H1A H Uiso 0.896(4) 0.498(3) 0.210(2) 1.000 0.055(13)
H1B H Uiso 1.043(4) 0.443(3) 0.213(2) 1.000 0.046(13)
H1C H Uiso 0.927(4) 0.383(3) 0.150(2) 1.000 0.039(10)
H2 H Uiso 0.691(4) 0.103(3) 0.256(2) 1.000 0.024(10)
H3 H Uiso 0.611(4) -0.013(3) 0.334(2) 1.000 0.052(13)
H4 H Uiso 0.539(5) 0.038(4) 0.463(3) 1.000 0.085(16)
H5 H Uiso 0.565(4) 0.225(3) 0.490(2) 1.000 0.041(13)
H6 H Uiso 0.652(3) 0.339(3) 0.4046(18) 1.000 0.014(9)
H10A H Uiso 0.735(4) 0.295(3) 0.213(2) 1.000 0.037(11)
H10B H Uiso 0.709(4) 0.382(3) 0.265(2) 1.000 0.036(12)
H11A H Uiso 0.870(6) 0.465(4) 0.346(3) 1.000 0.090(19)
H11B H Uiso 1.032(4) 0.414(3) 0.349(2) 1.000 0.048(12)
H11C H Uiso 0.913(4) 0.357(4) 0.388(2) 1.000 0.054(14)
H12A H Uiso 0.954(3) 0.194(3) 0.313(2) 1.000 0.034(10)
H12B H Uiso 1.075(4) 0.257(3) 0.272(2) 1.000 0.027(11)
H12C H Uiso 0.950(5) 0.198(4) 0.222(3) 1.000 0.088(18)

loop_
_atom_type_symbol
_atom_type_description
_atom_type_scat_dispersion_real
_atom_type_scat_dispersion_imag
_atom_type_scat_source
C C 0.0033 0.0016 'International Tables Vol C Tables 4.2.6.8 and 6.1.1.4'
H H 0.0000 0.0000 'International Tables Vol C Tables 4.2.6.8 and 6.1.1.4'
N N 0.0061 0.0033 'International Tables Vol C Tables 4.2.6.8 and 6.1.1.4'
O O 0.0106 0.0060 'International Tables Vol C Tables 4.2.6.8 and 6.1.1.4'
B B 0.0013 0.0007 'International Tables Vol C Tables 4.2.6.8 and 6.1.1.4'
Cr Cr 0.3209 0.6236 'International Tables Vol C Tables 4.2.6.8 and 6.1.1.4'

loop_
_geom_angle_atom_site_label_1
_geom_angle_atom_site_label_2
_geom_angle_atom_site_label_3
_geom_angle
_geom_angle_publ_flag
C1 Cr1 C2 36.69(14) yes
C1 Cr1 C3 66.96(16) yes
C1 Cr1 C4 79.24(16) yes
C1 Cr1 C5 67.17(16) yes
C1 Cr1 C6 37.39(16) yes
C1 Cr1 C7 159.02(15) yes
C1 Cr1 C8 95.28(18) yes
C1 Cr1 C9 112.16(18) yes
C2 Cr1 C3 37.29(17) yes
C2 Cr1 C4 66.64(18) yes
C2 Cr1 C5 78.48(19) yes
C2 Cr1 C6 66.25(17) yes
C2 Cr1 C7 148.34(19) yes
C2 Cr1 C8 125.08(19) yes
C2 Cr1 C9 89.1(2) yes
C3 Cr1 C4 36.74(19) yes
C3 Cr1 C5 66.3(2) yes
C3 Cr1 C6 78.46(18) yes
C3 Cr1 C7 111.4(2) yes
C3 Cr1 C8 161.9(2) yes
C3 Cr1 C9 93.0(2) yes
C4 Cr1 C5 36.9(2) yes
C4 Cr1 C6 66.47(18) yes
C4 Cr1 C7 87.99(19) yes
C4 Cr1 C8 147.4(2) yes
C4 Cr1 C9 121.6(2) yes
C5 Cr1 C6 36.9(2) yes
C5 Cr1 C7 92.67(18) yes
C5 Cr1 C8 111.4(2) yes
C5 Cr1 C9 158.3(2) yes
C6 Cr1 C7 121.94(18) yes
C6 Cr1 C8 89.6(2) yes
C6 Cr1 C9 149.3(2) yes
C7 Cr1 C8 86.5(2) yes
C7 Cr1 C9 88.7(2) yes
C8 Cr1 C9 90.4(2) yes
C13 Cr2 C14 91.1(2) yes
C13 Cr2 C15 178.0(2) yes
C13 Cr2 C16 91.2(2) yes
C13 Cr2 C17 88.0(2) yes
C14 Cr2 C15 88.2(2) yes
C14 Cr2 C16 177.4(2) yes
C14 Cr2 C17 91.6(2) yes
C15 Cr2 C16 89.5(2) yes
C15 Cr2 C17 90.2(2) yes
C16 Cr2 C17 89.62(17) yes
C15 Cr2 H1C 91.2(12) no
C16 Cr2 H1C 91.5(12) no
C17 Cr2 H1C 178.3(8) no
C14 Cr2 H1C 87.4(12) no
C13 Cr2 H1C 90.6(12) no
C11 N1 B1 106.6(4) yes
C11 N1 C12 109.8(4) yes
C10 N1 C11 110.0(3) yes
C10 N1 C12 110.7(4) yes
C10 N1 B1 108.4(3) yes
C12 N1 B1 111.3(3) yes
C2 C1 C10 121.4(4) no
Cr1 C1 C2 70.3(2) yes
Cr1 C1 C6 69.6(3) yes
C6 C1 C10 121.6(4) no
C2 C1 C6 116.9(4) no
Cr1 C1 C10 129.0(3) yes
Cr1 C2 C3 72.0(3) yes
Cr1 C2 C1 73.0(2) yes
C1 C2 C3 122.0(4) no
Cr1 C3 C2 70.7(3) yes
Cr1 C3 C4 71.3(3) yes
C2 C3 C4 119.3(4) no
Cr1 C4 C5 71.1(3) yes
C3 C4 C5 120.0(5) no
Cr1 C4 C3 72.0(3) yes
Cr1 C5 C4 72.0(3) yes
Cr1 C5 C6 71.4(3) yes
C4 C5 C6 120.2(5) no
C1 C6 C5 121.6(5) no
Cr1 C6 C5 71.7(3) yes
Cr1 C6 C1 73.0(3) yes
Cr1 C7 O2 178.6(4) yes
Cr1 C8 O1 176.9(5) yes
Cr1 C9 O3 178.7(4) yes
N1 C10 C1 115.4(3) yes
Cr2 C13 O4 176.6(4) yes
Cr2 C14 O5 177.0(4) yes
Cr2 C15 O6 176.4(5) yes
Cr2 C16 O7 178.1(4) yes
Cr2 C17 O8 177.1(4) yes
Cr1 C2 H2 121(3) no
C1 C2 H2 125(2) no
C3 C2 H2 113(2) no
Cr1 C3 H3 123(2) no
C2 C3 H3 114(2) no
C4 C3 H3 127(2) no
Cr1 C4 H4 129(3) no
C3 C4 H4 120(3) no
C5 C4 H4 120(3) no
Cr1 C5 H5 128(3) no
C4 C5 H5 123(2) no
C6 C5 H5 117(2) no
Cr1 C6 H6 126(2) no
C1 C6 H6 117(2) no
C5 C6 H6 121(2) no
N1 C10 H10A 109(2) no
N1 C10 H10B 108(3) no
C1 C10 H10A 110(2) no
C1 C10 H10B 113(2) no
H10A C10 H10B 102(3) no
N1 C11 H11A 104(3) no
N1 C11 H11B 106(2) no
N1 C11 H11C 113(3) no
H11A C11 H11B 116(4) no
H11A C11 H11C 111(4) no
H11B C11 H11C 107(3) no
N1 C12 H12A 107(2) no
N1 C12 H12B 108(2) no
N1 C12 H12C 107(3) no
H12A C12 H12B 113(3) no
H12A C12 H12C 103(4) no
H12B C12 H12C 119(4) no
N1 B1 H1A 111(2) no
N1 B1 H1B 108(2) no
N1 B1 H1C 105.8(19) no
H1A B1 H1B 107(3) no
H1A B1 H1C 111(3) no
H1B B1 H1C 114(3) no
Cr2 H1C B1 144.6(28) no

loop_
_geom_bond_atom_site_label_1
_geom_bond_atom_site_label_2
_geom_bond_distance
_geom_bond_publ_flag
Cr1 C1 2.225(4) yes
Cr1 C2 2.190(4) yes
Cr1 C3 2.207(5) yes
Cr1 C4 2.197(5) yes
Cr1 C5 2.185(5) yes
Cr1 C6 2.181(5) yes
Cr1 C7 1.834(5) yes
Cr1 C8 1.811(5) yes
Cr1 C9 1.831(5) yes
Cr2 C13 1.877(5) yes
Cr2 C14 1.897(5) yes
Cr2 C15 1.896(5) yes
Cr2 C16 1.891(5) yes
Cr2 C17 1.826(5) yes
Cr2 H1C 1.82(4) no
O1 C8 1.166(6) yes
O2 C7 1.159(6) yes
O3 C9 1.161(6) yes
O4 C13 1.154(6) yes
O5 C14 1.138(6) yes
O6 C15 1.143(6) yes
O7 C16 1.142(6) yes
O8 C17 1.155(6) yes
N1 C10 1.521(5) yes
N1 C12 1.484(6) yes
N1 B1 1.608(6) yes
N1 C11 1.488(6) yes
C1 C6 1.413(6) no
C1 C10 1.495(6) no
C1 C2 1.390(5) no
C2 C3 1.406(7) no
C3 C4 1.388(7) no
C4 C5 1.386(8) no
C5 C6 1.382(8) no
C2 H2 0.87(4) no
C3 H3 0.91(4) no
C4 H4 0.98(5) no
C5 H5 0.86(4) no
C6 H6 0.83(4) no
C10 H10A 0.96(3) no
C10 H10B 0.87(4) no
C11 H11A 1.01(5) no
C11 H11B 1.00(4) no
C11 H11C 0.89(4) no
C12 H12A 0.99(4) no
C12 H12B 0.90(4) no
C12 H12C 1.02(5) no
B1 H1A 1.03(4) no
B1 H1B 0.94(4) no
B1 H1C 1.12(4) no

loop_
_geom_hbond_atom_site_label_D
_geom_hbond_atom_site_label_H
_geom_hbond_atom_site_label_A
_geom_hbond_distance_DH
_geom_hbond_distance_HA
_geom_hbond_distance_DA
_geom_hbond_angle_DHA
_geom_hbond_site_symmetry_A
_geom_hbond_publ_flag
C3 H3 O1 0.91(4) 2.53(4) 3.232(7) 134(3) 4_645 yes

loop_
_geom_torsion_atom_site_label_1
_geom_torsion_atom_site_label_2
_geom_torsion_atom_site_label_3
_geom_torsion_atom_site_label_4
_geom_torsion
_geom_torsion_publ_flag
C2 Cr1 C1 C6 -130.3(4) no
C2 Cr1 C1 C10 115.0(4) no
C3 Cr1 C1 C2 28.8(3) no
C3 Cr1 C1 C6 -101.5(3) no
C3 Cr1 C1 C10 143.8(4) no
C4 Cr1 C1 C2 65.1(3) no
C4 Cr1 C1 C6 -65.1(3) no
C4 Cr1 C1 C10 -179.9(4) no
C5 Cr1 C1 C2 101.7(3) no
C5 Cr1 C1 C6 -28.6(3) no
C5 Cr1 C1 C10 -143.4(4) no
C6 Cr1 C1 C2 130.3(4) no
C6 Cr1 C1 C10 -114.8(4) no
C7 Cr1 C1 C2 118.6(5) no
C7 Cr1 C1 C6 -11.6(6) no
C7 Cr1 C1 C10 -126.4(5) no
C8 Cr1 C1 C2 -147.4(3) no
C8 Cr1 C1 C6 82.4(3) no
C8 Cr1 C1 C10 -32.4(4) no
C9 Cr1 C1 C2 -54.8(3) no
C9 Cr1 C1 C6 175.0(3) no
C9 Cr1 C1 C10 60.2(4) no
C1 Cr1 C2 C3 133.0(4) no
C3 Cr1 C2 C1 -133.0(4) no
C4 Cr1 C2 C1 -103.9(3) no
C4 Cr1 C2 C3 29.1(3) no
C5 Cr1 C2 C1 -67.1(3) no
C5 Cr1 C2 C3 65.9(3) no
C6 Cr1 C2 C1 -30.4(2) no
C6 Cr1 C2 C3 102.5(3) no
C7 Cr1 C2 C1 -143.2(3) no
C7 Cr1 C2 C3 -10.3(5) no
C8 Cr1 C2 C1 41.0(4) no
C8 Cr1 C2 C3 174.0(3) no
C9 Cr1 C2 C1 130.8(3) no
C9 Cr1 C2 C3 -96.2(3) no
C1 Cr1 C3 C2 -28.4(3) no
C1 Cr1 C3 C4 103.3(3) no
C2 Cr1 C3 C4 131.7(4) no
C4 Cr1 C3 C2 -131.7(4) no
C5 Cr1 C3 C2 -102.5(3) no
C5 Cr1 C3 C4 29.2(3) no
C6 Cr1 C3 C2 -65.8(3) no
C6 Cr1 C3 C4 65.9(3) no
C7 Cr1 C3 C2 174.2(3) no
C7 Cr1 C3 C4 -54.1(3) no
C9 Cr1 C3 C2 84.5(3) no
C9 Cr1 C3 C4 -143.8(3) no
C1 Cr1 C4 C3 -65.7(3) no
C1 Cr1 C4 C5 66.1(3) no
C2 Cr1 C4 C3 -29.5(3) no
C2 Cr1 C4 C5 102.3(3) no
C3 Cr1 C4 C5 131.8(4) no
C5 Cr1 C4 C3 -131.8(4) no
C6 Cr1 C4 C3 -102.6(3) no
C6 Cr1 C4 C5 29.2(3) no
C7 Cr1 C4 C3 131.0(3) no
C7 Cr1 C4 C5 -97.2(3) no
C8 Cr1 C4 C3 -148.6(4) no
C8 Cr1 C4 C5 -16.8(5) no
C9 Cr1 C4 C3 43.8(4) no
C9 Cr1 C4 C5 175.6(3) no
C1 Cr1 C5 C4 -102.9(3) no
C1 Cr1 C5 C6 28.9(3) no
C2 Cr1 C5 C4 -66.3(3) no
C2 Cr1 C5 C6 65.6(3) no
C3 Cr1 C5 C4 -29.1(3) no
C3 Cr1 C5 C6 102.7(3) no
C4 Cr1 C5 C6 131.9(4) no
C6 Cr1 C5 C4 -131.9(4) no
C7 Cr1 C5 C4 83.1(3) no
C7 Cr1 C5 C6 -145.1(3) no
C8 Cr1 C5 C4 170.4(3) no
C8 Cr1 C5 C6 -57.8(4) no
C9 Cr1 C5 C4 -10.1(7) no
C9 Cr1 C5 C6 121.8(6) no
C1 Cr1 C6 C5 -132.7(4) no
C2 Cr1 C6 C1 29.9(2) no
C2 Cr1 C6 C5 -102.9(3) no
C3 Cr1 C6 C1 67.0(3) no
C3 Cr1 C6 C5 -65.7(3) no
C4 Cr1 C6 C1 103.6(3) no
C4 Cr1 C6 C5 -29.2(3) no
C5 Cr1 C6 C1 132.7(4) no
C7 Cr1 C6 C1 175.1(3) no
C7 Cr1 C6 C5 42.4(4) no
C8 Cr1 C6 C1 -99.3(3) no
C8 Cr1 C6 C5 128.0(3) no
C9 Cr1 C6 C1 -9.2(5) no
C9 Cr1 C6 C5 -141.9(4) no
C11 N1 C10 C1 -66.1(5) no
C12 N1 C10 C1 55.4(4) no
B1 N1 C10 C1 177.8(3) no
Cr1 C1 C2 C3 -55.2(4) no
C6 C1 C2 Cr1 53.4(4) no
C6 C1 C2 C3 -1.8(6) no
C10 C1 C2 Cr1 -124.4(4) no
C10 C1 C2 C3 -179.5(4) no
Cr1 C1 C6 C5 55.0(4) no
C2 C1 C6 Cr1 -53.7(3) no
C2 C1 C6 C5 1.3(7) no
C10 C1 C6 Cr1 124.1(4) no
C10 C1 C6 C5 179.0(4) no
Cr1 C1 C10 N1 174.7(3) no
C2 C1 C10 N1 -96.1(4) no
C6 C1 C10 N1 86.3(5) no
Cr1 C2 C3 C4 -54.1(4) no
C1 C2 C3 Cr1 55.6(4) no
C1 C2 C3 C4 1.5(7) no
Cr1 C3 C4 C5 -54.5(4) no
C2 C3 C4 Cr1 53.9(4) no
C2 C3 C4 C5 -0.6(7) no
Cr1 C4 C5 C6 -54.8(4) no
C3 C4 C5 Cr1 54.9(4) no
C3 C4 C5 C6 0.2(7) no
Cr1 C5 C6 C1 -55.6(4) no
C4 C5 C6 Cr1 55.1(4) no
C4 C5 C6 C1 -0.5(7) no
